data_4064334
loop_
_publ_author_name
'West, Nathan M.'
'Labinger, Jay A.'
'Bercaw, John E.'

_publ_section_title
;
 Heterobimetallic Complexes of Rhenium and Zinc: Potential Catalysts for
 Homogeneous Syngas Conversion
;
_journal_issue 10
_journal_name_full Organometallics
_journal_page_first 2690
_journal_paper_doi 10.1021/om200051u
_journal_volume 30
_journal_year 2011
_chemical_formula_moiety 'C26 H17 Br N2 O4 P Re'
_chemical_formula_sum 'C26 H17 Br N2 O4 P Re'
_chemical_formula_weight 718.50
_chemical_name_systematic
;

 ?

;
_space_group_IT_number 14
_symmetry_cell_setting monoclinic
_symmetry_space_group_name_Hall '-P 2yn'
_symmetry_space_group_name_H-M 'P 1 21/n 1'
_atom_sites_solution_hydrogens geom
_atom_sites_solution_primary direct
_atom_sites_solution_secondary difmap
_audit_creation_method SHELXL-97
_cell_angle_alpha 90.00
_cell_angle_beta 98.082(2)
_cell_angle_gamma 90.00
_cell_formula_units_Z 8
_cell_length_a 11.2751(5)
_cell_length_b 14.2689(6)
_cell_length_c 30.2884(14)
_cell_measurement_reflns_used 9810
_cell_measurement_temperature 100(2)
_cell_measurement_theta_max 40.36
_cell_measurement_theta_min 2.32
_cell_volume 4824.5(4)
_computing_cell_refinement 'Bruker SAINT-Plus v7.66A'
_computing_data_collection 'Bruker APEX2 v2009.7-0'
_computing_data_reduction 'Bruker SAINT-Plus v7.66A'
_computing_molecular_graphics 'Bruker XP v5.1'
_computing_publication_material 'Bruker XCIF 2008'
_computing_structure_refinement 'SHELXL-97 (Sheldrick, 2008)'
_computing_structure_solution 'SHELXS-97 (Sheldrick, 2008)'
_diffrn_ambient_temperature 100(2)
_diffrn_measured_fraction_theta_full 0.988
_diffrn_measured_fraction_theta_max 0.988
_diffrn_measurement_device_type 'Bruker KAPPA APEX II'
_diffrn_measurement_method '\w scans; 14 settings'
_diffrn_radiation_monochromator graphite
_diffrn_radiation_source 'fine-focus sealed tube'
_diffrn_radiation_type MoK\a
_diffrn_radiation_wavelength 0.71073
_diffrn_reflns_av_R_equivalents 0.0515
_diffrn_reflns_av_sigmaI/netI 0.0356
_diffrn_reflns_limit_h_max 20
_diffrn_reflns_limit_h_min -20
_diffrn_reflns_limit_k_max 25
_diffrn_reflns_limit_k_min -23
_diffrn_reflns_limit_l_max 55
_diffrn_reflns_limit_l_min -55
_diffrn_reflns_number 220664
_diffrn_reflns_theta_full 40.56
_diffrn_reflns_theta_max 40.56
_diffrn_reflns_theta_min 1.85
_exptl_absorpt_coefficient_mu 6.797
_exptl_absorpt_correction_T_max 0.4723
_exptl_absorpt_correction_T_min 0.3325
_exptl_absorpt_correction_type multi-scan
_exptl_absorpt_process_details 'SADABS v2008/1, Bruker-AXS, Madison, WI'
_exptl_crystal_colour Colorless
_exptl_crystal_density_diffrn 1.978
_exptl_crystal_density_method 'not measured'
_exptl_crystal_description Block
_exptl_crystal_F_000 2752
_exptl_crystal_size_max 0.20
_exptl_crystal_size_mid 0.16
_exptl_crystal_size_min 0.12
_refine_diff_density_max 1.718
_refine_diff_density_min -1.965
_refine_diff_density_rms 0.160
_refine_ls_extinction_method none
_refine_ls_goodness_of_fit_ref 1.326
_refine_ls_hydrogen_treatment Riding
_refine_ls_matrix_type 'Full matrix'
_refine_ls_number_parameters 631
_refine_ls_number_reflns 30593
_refine_ls_number_restraints 0
_refine_ls_restrained_S_all 1.326
_refine_ls_R_factor_all 0.0544
_refine_ls_R_factor_gt 0.0309
_refine_ls_shift/su_max 0.005
_refine_ls_shift/su_mean 0.000
_refine_ls_structure_factor_coef Fsqd
_refine_ls_weighting_details w=1/s^2^(Fo^2^)
_refine_ls_weighting_scheme sigma
_refine_ls_wR_factor_gt 0.0398
_refine_ls_wR_factor_ref 0.0422
_reflns_number_gt 22411
_reflns_number_total 30593
_reflns_threshold_expression >2sigma(I)
_cod_data_source_file om200051u_si_001.cif
_cod_data_source_block 3
_cod_depositor_comments
;
The following automatic conversions were performed:

'_symmetry_cell_setting' value 'Monoclinic' changed to 'monoclinic'
according to /home/saulius/struct/CIF-dictionaries/cif_core.dic
dictionary named 'cif_core.dic' version 2.4.1 from
2010-06-29.

'_refine_ls_weighting_scheme' value 'Sigma' changed to
'sigma' according to
/home/saulius/struct/CIF-dictionaries/cif_core.dic dictionary named
'cif_core.dic' version 2.4.1 from 2010-06-29.

Automatic conversion script
Id: cif_fix_values 1715 2011-07-08 13:25:40Z adriana 

The following automatic conversions were performed:

'_atom_sites_solution_primary' value 'Direct methods' was changed to
'direct'.

'_atom_sites_solution_secondary' value 'Difference Fourier map' was
changed to 'difmap'.

'_atom_sites_solution_hydrogens' value 'Geometric positions' was
changed to 'geom'.

Automatic conversion script
Id: cif_fix_values 6452 2018-10-05 10:23:21Z andrius 
;
_cod_original_sg_symbol_H-M P2(1)/n
_cod_database_code 4064334

loop_
_symmetry_equiv_pos_as_xyz
'x, y, z'
'-x+1/2, y+1/2, -z+1/2'
'-x, -y, -z'
'x-1/2, -y-1/2, z-1/2'

loop_
_atom_site_label
_atom_site_type_symbol
_atom_site_fract_x
_atom_site_fract_y
_atom_site_fract_z
_atom_site_U_iso_or_equiv
_atom_site_adp_type
_atom_site_occupancy
_atom_site_symmetry_multiplicity
_atom_site_calc_flag
_atom_site_refinement_flags
Re1 Re 0.671906(5) 0.924354(4) 0.409410(2) 0.00975(1) Uani 1 1 d .
Br1 Br 0.524945(13) 1.009133(12) 0.346863(6) 0.01630(3) Uani 1 1 d .
P1A P 0.83321(3) 1.02816(3) 0.388648(14) 0.01005(7) Uani 1 1 d .
O1A O 0.74759(11) 0.77194(9) 0.34351(5) 0.0225(3) Uani 1 1 d .
O2A O 0.80964(10) 0.82342(9) 0.49012(4) 0.0197(2) Uani 1 1 d .
O3A O 0.57877(11) 1.07135(9) 0.47285(5) 0.0220(3) Uani 1 1 d .
O4A O 0.45340(11) 0.79824(9) 0.41811(5) 0.0262(3) Uani 1 1 d .
N1A N 0.86698(11) 0.95736(10) 0.31030(4) 0.0126(2) Uani 1 1 d .
N2A N 0.93583(13) 0.87289(11) 0.20474(5) 0.0186(3) Uani 1 1 d .
C1A C 0.72273(14) 0.82900(11) 0.36647(6) 0.0146(3) Uani 1 1 d .
C2A C 0.76251(13) 0.86207(11) 0.45918(6) 0.0138(3) Uani 1 1 d .
C3A C 0.61447(14) 1.02009(12) 0.45008(6) 0.0143(3) Uani 1 1 d .
C4A C 0.53413(14) 0.84478(12) 0.41589(6) 0.0163(3) Uani 1 1 d .
C5A C 0.82131(13) 1.03430(11) 0.32735(5) 0.0127(3) Uani 1 1 d .
C6A C 0.76776(14) 1.10631(13) 0.30104(6) 0.0170(3) Uani 1 1 d .
H6A H 0.7373 1.1601 0.3141 0.020 Uiso 1 1 calc R
C7A C 0.75970(15) 1.09795(14) 0.25521(6) 0.0208(3) Uani 1 1 d .
H7A H 0.7208 1.1451 0.2363 0.025 Uiso 1 1 calc R
C8A C 0.80871(15) 1.02050(13) 0.23720(6) 0.0189(3) Uani 1 1 d .
H8A H 0.8048 1.0140 0.2058 0.023 Uiso 1 1 calc R
C9A C 0.86402(13) 0.95203(12) 0.26593(5) 0.0137(3) Uani 1 1 d .
C10A C 0.92618(14) 0.87067(12) 0.24856(5) 0.0144(3) Uani 1 1 d .
C11A C 0.97448(16) 0.79849(13) 0.27649(6) 0.0195(3) Uani 1 1 d .
H11A H 0.9652 0.7982 0.3072 0.023 Uiso 1 1 calc R
C12A C 1.03671(17) 0.72677(13) 0.25850(6) 0.0220(4) Uani 1 1 d .
H12A H 1.0700 0.6765 0.2767 0.026 Uiso 1 1 calc R
C13A C 1.04916(16) 0.72995(13) 0.21376(6) 0.0204(3) Uani 1 1 d .
H13A H 1.0926 0.6828 0.2008 0.024 Uiso 1 1 calc R
C14A C 0.99697(15) 0.80335(13) 0.18851(6) 0.0194(3) Uani 1 1 d .
H14A H 1.0048 0.8047 0.1577 0.023 Uiso 1 1 calc R
C15A C 0.98874(13) 0.99292(10) 0.40533(5) 0.0111(3) Uani 1 1 d .
C16A C 1.02185(13) 0.95130(11) 0.44679(5) 0.0131(3) Uani 1 1 d .
H16A H 0.9625 0.9375 0.4652 0.016 Uiso 1 1 calc R
C17A C 1.14148(14) 0.92966(11) 0.46147(6) 0.0157(3) Uani 1 1 d .
H17A H 1.1637 0.9015 0.4899 0.019 Uiso 1 1 calc R
C18A C 1.22784(14) 0.94931(12) 0.43451(6) 0.0167(3) Uani 1 1 d .
H18A H 1.3093 0.9339 0.4443 0.020 Uiso 1 1 calc R
C19A C 1.19585(14) 0.99150(13) 0.39326(6) 0.0171(3) Uani 1 1 d .
H19A H 1.2555 1.0047 0.3749 0.021 Uiso 1 1 calc R
C20A C 1.07683(13) 1.01448(12) 0.37871(6) 0.0147(3) Uani 1 1 d .
H20A H 1.0555 1.0447 0.3508 0.018 Uiso 1 1 calc R
C21A C 0.83493(13) 1.15000(11) 0.40766(5) 0.0121(3) Uani 1 1 d .
C22A C 0.93642(14) 1.18694(12) 0.43383(6) 0.0143(3) Uani 1 1 d .
H22A H 1.0027 1.1473 0.4435 0.017 Uiso 1 1 calc R
C23A C 0.94096(14) 1.28119(12) 0.44576(6) 0.0173(3) Uani 1 1 d .
H23A H 1.0094 1.3052 0.4641 0.021 Uiso 1 1 calc R
C24A C 0.84594(15) 1.34009(12) 0.43093(7) 0.0198(3) Uani 1 1 d .
H24A H 0.8507 1.4050 0.4379 0.024 Uiso 1 1 calc R
C25A C 0.74386(15) 1.30375(12) 0.40594(6) 0.0187(3) Uani 1 1 d .
H25A H 0.6784 1.3440 0.3960 0.022 Uiso 1 1 calc R
C26A C 0.73635(14) 1.20909(12) 0.39526(6) 0.0150(3) Uani 1 1 d .
H26A H 0.6644 1.1843 0.3795 0.018 Uiso 1 1 calc R
Re2 Re 0.326715(5) 0.129619(4) 0.090966(2) 0.00976(1) Uani 1 1 d .
Br2 Br 0.475679(13) 0.046529(12) 0.153433(6) 0.01606(3) Uani 1 1 d .
P1B P 0.16501(3) 0.02876(3) 0.113161(14) 0.01020(7) Uani 1 1 d .
O1B O 0.25802(11) 0.28517(9) 0.15679(5) 0.0218(3) Uani 1 1 d .
O2B O 0.18547(10) 0.23306(9) 0.01182(4) 0.0201(3) Uani 1 1 d .
O3B O 0.39893(11) -0.02373(10) 0.02592(5) 0.0228(3) Uani 1 1 d .
O4B O 0.55014(11) 0.24682(9) 0.07810(5) 0.0269(3) Uani 1 1 d .
N1B N 0.13070(11) 0.10219(10) 0.19138(5) 0.0129(2) Uani 1 1 d .
N2B N 0.05891(12) 0.18546(11) 0.29656(5) 0.0174(3) Uani 1 1 d .
C1B C 0.28157(14) 0.22758(12) 0.13382(6) 0.0146(3) Uani 1 1 d .
C2B C 0.23411(13) 0.19295(11) 0.04210(6) 0.0137(3) Uani 1 1 d .
C3B C 0.37246(14) 0.03063(12) 0.04937(6) 0.0149(3) Uani 1 1 d .
C4B C 0.46693(14) 0.20459(12) 0.08200(6) 0.0163(3) Uani 1 1 d .
C5B C 0.17639(13) 0.02527(11) 0.17445(5) 0.0128(3) Uani 1 1 d .
C6B C 0.23085(14) -0.04729(13) 0.20057(6) 0.0173(3) Uani 1 1 d .
H6B H 0.2615 -0.1009 0.1874 0.021 Uiso 1 1 calc R
C7B C 0.23874(15) -0.03852(13) 0.24655(6) 0.0204(3) Uani 1 1 d .
H7B H 0.2776 -0.0855 0.2656 0.024 Uiso 1 1 calc R
C8B C 0.18965(15) 0.03901(13) 0.26445(6) 0.0187(3) Uani 1 1 d .
H8B H 0.1936 0.0455 0.2958 0.022 Uiso 1 1 calc R
C9B C 0.13390(13) 0.10805(12) 0.23568(5) 0.0143(3) Uani 1 1 d .
C10B C 0.07079(14) 0.18883(12) 0.25308(5) 0.0143(3) Uani 1 1 d .
C11B C 0.02366(16) 0.26122(12) 0.22523(6) 0.0191(3) Uani 1 1 d .
H11B H 0.0347 0.2621 0.1947 0.023 Uiso 1 1 calc R
C12B C -0.03983(17) 0.33225(13) 0.24279(6) 0.0217(4) Uani 1 1 d .
H12B H -0.0722 0.3828 0.2245 0.026 Uiso 1 1 calc R
C13B C -0.05529(16) 0.32837(13) 0.28728(6) 0.0193(3) Uani 1 1 d .
H13B H -0.0998 0.3752 0.3001 0.023 Uiso 1 1 calc R
C14B C -0.00394(15) 0.25411(13) 0.31267(6) 0.0198(3) Uani 1 1 d .
H14B H -0.0139 0.2518 0.3433 0.024 Uiso 1 1 calc R
C15B C 0.16526(13) -0.09437(11) 0.09600(5) 0.0122(3) Uani 1 1 d .
C16B C 0.06027(13) -0.13712(11) 0.07532(5) 0.0123(3) Uani 1 1 d .
H16B H -0.0108 -0.1010 0.0686 0.015 Uiso 1 1 calc R
C17B C 0.05890(14) -0.23197(12) 0.06455(6) 0.0157(3) Uani 1 1 d .
H17B H -0.0127 -0.2601 0.0502 0.019 Uiso 1 1 calc R
C18B C 0.16162(15) -0.28558(12) 0.07460(6) 0.0170(3) Uani 1 1 d .
H18B H 0.1602 -0.3507 0.0680 0.020 Uiso 1 1 calc R
C19B C 0.26687(14) -0.24310(12) 0.09440(6) 0.0184(3) Uani 1 1 d .
H19B H 0.3377 -0.2795 0.1011 0.022 Uiso 1 1 calc R
C20B C 0.26960(14) -0.14832(12) 0.10452(6) 0.0158(3) Uani 1 1 d .
H20B H 0.3426 -0.1199 0.1173 0.019 Uiso 1 1 calc R
C21B C 0.00992(13) 0.06257(11) 0.09474(5) 0.0115(3) Uani 1 1 d .
C22B C -0.07883(13) 0.05046(12) 0.12215(6) 0.0151(3) Uani 1 1 d .
H22B H -0.0576 0.0291 0.1519 0.018 Uiso 1 1 calc R
C23B C -0.19819(14) 0.06951(13) 0.10601(6) 0.0180(3) Uani 1 1 d .
H23B H -0.2583 0.0614 0.1247 0.022 Uiso 1 1 calc R
C24B C -0.22902(14) 0.10052(13) 0.06238(6) 0.0172(3) Uani 1 1 d .
H24B H -0.3102 0.1147 0.0515 0.021 Uiso 1 1 calc R
C25B C -0.14170(14) 0.11080(12) 0.03475(6) 0.0169(3) Uani 1 1 d .
H25B H -0.1634 0.1307 0.0048 0.020 Uiso 1 1 calc R
C26B C -0.02265(13) 0.09203(12) 0.05083(6) 0.0143(3) Uani 1 1 d .
H26B H 0.0369 0.0993 0.0318 0.017 Uiso 1 1 calc R

loop_
_atom_site_aniso_label
_atom_site_aniso_U_11
_atom_site_aniso_U_22
_atom_site_aniso_U_33
_atom_site_aniso_U_23
_atom_site_aniso_U_13
_atom_site_aniso_U_12
Re1 0.00809(2) 0.00913(3) 0.01217(3) 0.00076(2) 0.00190(2) -0.00041(2)
Br1 0.01282(6) 0.01774(8) 0.01738(8) 0.00299(6) -0.00118(5) 0.00098(5)
P1A 0.00868(15) 0.01045(17) 0.01115(18) 0.00083(14) 0.00181(12) -0.00041(13)
O1A 0.0279(6) 0.0172(6) 0.0237(7) -0.0041(5) 0.0084(5) -0.0014(5)
O2A 0.0177(5) 0.0221(6) 0.0190(6) 0.0078(5) 0.0015(4) 0.0008(5)
O3A 0.0237(6) 0.0197(6) 0.0231(7) 0.0003(5) 0.0052(5) 0.0046(5)
O4A 0.0160(6) 0.0198(7) 0.0435(9) 0.0040(6) 0.0065(5) -0.0054(5)
N1A 0.0128(5) 0.0144(6) 0.0107(6) 0.0008(5) 0.0022(4) -0.0017(5)
N2A 0.0215(7) 0.0228(8) 0.0122(7) 0.0000(6) 0.0044(5) -0.0013(6)
C1A 0.0139(6) 0.0120(7) 0.0181(8) 0.0019(6) 0.0033(5) -0.0018(5)
C2A 0.0124(6) 0.0140(7) 0.0157(7) -0.0007(6) 0.0044(5) -0.0023(5)
C3A 0.0153(6) 0.0142(7) 0.0129(7) 0.0022(6) 0.0003(5) -0.0052(5)
C4A 0.0116(6) 0.0141(7) 0.0235(9) 0.0014(6) 0.0042(6) 0.0021(5)
C5A 0.0101(6) 0.0155(7) 0.0126(7) 0.0023(6) 0.0014(5) -0.0017(5)
C6A 0.0158(7) 0.0196(8) 0.0159(8) 0.0039(6) 0.0038(6) 0.0035(6)
C7A 0.0190(7) 0.0258(9) 0.0178(8) 0.0077(7) 0.0030(6) 0.0074(7)
C8A 0.0181(7) 0.0278(9) 0.0109(7) 0.0054(7) 0.0019(6) 0.0018(7)
C9A 0.0119(6) 0.0182(8) 0.0110(7) 0.0011(6) 0.0018(5) -0.0019(5)
C10A 0.0141(6) 0.0174(8) 0.0117(7) -0.0009(6) 0.0019(5) -0.0030(5)
C11A 0.0255(8) 0.0208(9) 0.0129(8) 0.0013(6) 0.0050(6) 0.0012(7)
C12A 0.0282(9) 0.0180(8) 0.0203(9) 0.0005(7) 0.0049(7) 0.0014(7)
C13A 0.0238(8) 0.0179(8) 0.0199(9) -0.0063(7) 0.0048(6) -0.0033(6)
C14A 0.0245(8) 0.0229(9) 0.0112(7) -0.0030(6) 0.0037(6) -0.0027(7)
C15A 0.0105(6) 0.0099(6) 0.0128(7) -0.0006(5) 0.0017(5) -0.0008(5)
C16A 0.0131(6) 0.0131(7) 0.0135(7) 0.0013(6) 0.0030(5) -0.0010(5)
C17A 0.0143(7) 0.0154(8) 0.0166(8) 0.0021(6) -0.0006(5) -0.0001(5)
C18A 0.0119(6) 0.0192(8) 0.0186(8) -0.0018(6) 0.0006(5) 0.0029(6)
C19A 0.0119(6) 0.0253(9) 0.0150(8) -0.0019(6) 0.0048(5) 0.0000(6)
C20A 0.0116(6) 0.0191(8) 0.0135(7) 0.0026(6) 0.0022(5) 0.0000(5)
C21A 0.0112(6) 0.0112(7) 0.0145(7) 0.0012(6) 0.0041(5) -0.0011(5)
C22A 0.0140(6) 0.0131(7) 0.0157(8) -0.0001(6) 0.0020(5) -0.0014(5)
C23A 0.0165(7) 0.0154(7) 0.0197(8) -0.0028(6) 0.0016(6) -0.0031(6)
C24A 0.0204(7) 0.0127(7) 0.0267(9) -0.0043(7) 0.0049(6) -0.0020(6)
C25A 0.0162(7) 0.0160(8) 0.0245(9) 0.0002(7) 0.0048(6) 0.0036(6)
C26A 0.0123(6) 0.0153(7) 0.0180(8) -0.0005(6) 0.0035(5) 0.0009(5)
Re2 0.00780(2) 0.00941(3) 0.01218(3) 0.00058(2) 0.00180(2) 0.00000(2)
Br2 0.01277(6) 0.01640(7) 0.01792(8) 0.00282(6) -0.00171(5) 0.00096(5)
P1B 0.00926(15) 0.01077(17) 0.01077(18) 0.00027(14) 0.00215(12) -0.00032(13)
O1B 0.0265(6) 0.0170(6) 0.0227(7) -0.0051(5) 0.0064(5) -0.0004(5)
O2B 0.0179(5) 0.0227(6) 0.0190(6) 0.0053(5) -0.0003(4) 0.0016(5)
O3B 0.0242(6) 0.0226(7) 0.0229(7) -0.0021(5) 0.0081(5) 0.0033(5)
O4B 0.0151(5) 0.0191(6) 0.0477(9) 0.0056(6) 0.0082(5) -0.0031(5)
N1B 0.0128(5) 0.0135(6) 0.0124(6) -0.0002(5) 0.0014(4) -0.0016(5)
N2B 0.0199(6) 0.0215(7) 0.0111(6) -0.0007(5) 0.0031(5) -0.0005(5)
C1B 0.0141(6) 0.0142(7) 0.0151(8) 0.0008(6) 0.0009(5) -0.0009(5)
C2B 0.0111(6) 0.0144(7) 0.0166(8) -0.0009(6) 0.0051(5) -0.0012(5)
C3B 0.0133(6) 0.0152(7) 0.0160(8) 0.0029(6) 0.0010(5) -0.0026(5)
C4B 0.0131(6) 0.0142(7) 0.0217(8) 0.0023(6) 0.0023(6) 0.0023(5)
C5B 0.0107(6) 0.0154(7) 0.0123(7) 0.0001(6) 0.0017(5) -0.0011(5)
C6B 0.0152(7) 0.0182(8) 0.0188(8) 0.0029(6) 0.0033(6) 0.0036(6)
C7B 0.0212(8) 0.0251(9) 0.0147(8) 0.0059(7) 0.0022(6) 0.0076(7)
C8B 0.0183(7) 0.0264(9) 0.0116(7) 0.0040(7) 0.0025(6) 0.0031(6)
C9B 0.0125(6) 0.0182(8) 0.0125(7) -0.0004(6) 0.0025(5) -0.0018(5)
C10B 0.0147(6) 0.0161(7) 0.0117(7) -0.0010(6) 0.0009(5) -0.0026(5)
C11B 0.0250(8) 0.0189(8) 0.0138(8) 0.0025(6) 0.0041(6) 0.0024(6)
C12B 0.0294(9) 0.0167(8) 0.0191(9) 0.0001(7) 0.0038(7) 0.0026(7)
C13B 0.0237(8) 0.0166(8) 0.0177(8) -0.0054(6) 0.0035(6) -0.0003(6)
C14B 0.0222(8) 0.0221(9) 0.0151(8) -0.0031(7) 0.0032(6) -0.0013(7)
C15B 0.0123(6) 0.0131(7) 0.0118(7) 0.0000(6) 0.0042(5) -0.0006(5)
C16B 0.0117(6) 0.0133(7) 0.0118(7) 0.0005(5) 0.0018(5) 0.0007(5)
C17B 0.0157(7) 0.0151(7) 0.0160(8) -0.0018(6) 0.0017(5) -0.0033(6)
C18B 0.0189(7) 0.0117(7) 0.0206(8) -0.0021(6) 0.0038(6) -0.0002(6)
C19B 0.0139(7) 0.0152(8) 0.0261(9) -0.0017(7) 0.0028(6) 0.0028(6)
C20B 0.0115(6) 0.0143(7) 0.0220(9) -0.0028(6) 0.0033(6) 0.0001(5)
C21B 0.0099(6) 0.0113(7) 0.0134(7) 0.0002(5) 0.0021(5) -0.0001(5)
C22B 0.0121(6) 0.0195(8) 0.0143(7) -0.0003(6) 0.0033(5) 0.0003(5)
C23B 0.0115(6) 0.0248(9) 0.0179(8) -0.0015(7) 0.0033(6) 0.0006(6)
C24B 0.0113(6) 0.0194(8) 0.0203(8) -0.0019(7) 0.0000(6) 0.0026(6)
C25B 0.0157(7) 0.0182(8) 0.0157(8) 0.0027(6) -0.0009(6) 0.0005(6)
C26B 0.0119(6) 0.0172(8) 0.0138(7) 0.0012(6) 0.0021(5) -0.0012(5)

loop_
_atom_type_symbol
_atom_type_description
_atom_type_scat_dispersion_real
_atom_type_scat_dispersion_imag
_atom_type_scat_source
C C 0.0033 0.0016 'International Tables Vol C Tables 4.2.6.8 and 6.1.1.4'
H H 0.0000 0.0000 'International Tables Vol C Tables 4.2.6.8 and 6.1.1.4'
N N 0.0061 0.0033 'International Tables Vol C Tables 4.2.6.8 and 6.1.1.4'
O O 0.0106 0.0060 'International Tables Vol C Tables 4.2.6.8 and 6.1.1.4'
P P 0.1023 0.0942 'International Tables Vol C Tables 4.2.6.8 and 6.1.1.4'
Br Br -0.2901 2.4595 'International Tables Vol C Tables 4.2.6.8 and 6.1.1.4'
Re Re -1.0185 7.2310 'International Tables Vol C Tables 4.2.6.8 and 6.1.1.4'

loop_
_geom_angle_atom_site_label_1
_geom_angle_atom_site_label_2
_geom_angle_atom_site_label_3
_geom_angle
_geom_angle_publ_flag
C2A Re1 C4A 89.71(7) yes
C2A Re1 C3A 90.87(7) yes
C4A Re1 C3A 90.24(7) yes
C2A Re1 C1A 91.49(7) yes
C4A Re1 C1A 88.56(7) yes
C3A Re1 C1A 177.35(6) yes
C2A Re1 P1A 98.44(5) yes
C4A Re1 P1A 170.99(5) yes
C3A Re1 P1A 93.45(5) yes
C1A Re1 P1A 87.41(5) yes
C2A Re1 Br1 172.83(5) yes
C4A Re1 Br1 84.86(5) yes
C3A Re1 Br1 84.49(4) yes
C1A Re1 Br1 93.04(5) yes
P1A Re1 Br1 87.313(10) yes
C15A P1A C5A 102.87(7) ?
C15A P1A C21A 101.96(7) ?
C5A P1A C21A 105.52(8) ?
C15A P1A Re1 118.21(5) ?
C5A P1A Re1 109.24(5) ?
C21A P1A Re1 117.42(5) ?
C9A N1A C5A 118.26(14) ?
C14A N2A C10A 117.45(15) ?
O1A C1A Re1 176.14(15) ?
O2A C2A Re1 175.33(14) ?
O3A C3A Re1 177.35(14) ?
O4A C4A Re1 177.65(16) ?
N1A C5A C6A 122.91(16) ?
N1A C5A P1A 111.70(11) ?
C6A C5A P1A 125.33(13) ?
C7A C6A C5A 118.36(17) ?
C8A C7A C6A 119.44(16) ?
C7A C8A C9A 118.82(16) ?
N1A C9A C8A 122.07(16) ?
N1A C9A C10A 116.82(14) ?
C8A C9A C10A 121.08(15) ?
N2A C10A C11A 122.44(16) ?
N2A C10A C9A 115.90(14) ?
C11A C10A C9A 121.62(15) ?
C12A C11A C10A 118.71(17) ?
C11A C12A C13A 119.01(17) ?
C12A C13A C14A 118.32(17) ?
N2A C14A C13A 124.05(17) ?
C20A C15A C16A 119.45(13) ?
C20A C15A P1A 120.81(12) ?
C16A C15A P1A 119.51(12) ?
C17A C16A C15A 120.47(15) ?
C18A C17A C16A 119.74(16) ?
C17A C18A C19A 120.22(15) ?
C20A C19A C18A 120.29(16) ?
C19A C20A C15A 119.80(15) ?
C26A C21A C22A 118.61(15) ?
C26A C21A P1A 120.88(12) ?
C22A C21A P1A 120.48(12) ?
C23A C22A C21A 120.54(15) ?
C24A C23A C22A 120.22(15) ?
C23A C24A C25A 119.66(16) ?
C24A C25A C26A 120.65(15) ?
C25A C26A C21A 120.12(15) ?
C2B Re2 C4B 89.89(7) yes
C2B Re2 C1B 90.63(7) yes
C4B Re2 C1B 89.57(7) yes
C2B Re2 C3B 90.41(7) yes
C4B Re2 C3B 90.78(7) yes
C1B Re2 C3B 178.91(7) yes
C2B Re2 P1B 98.12(5) yes
C4B Re2 P1B 171.67(5) yes
C1B Re2 P1B 88.06(5) yes
C3B Re2 P1B 91.45(5) yes
C2B Re2 Br2 173.35(5) yes
C4B Re2 Br2 84.24(5) yes
C1B Re2 Br2 92.45(4) yes
C3B Re2 Br2 86.55(5) yes
P1B Re2 Br2 87.880(10) yes
C15B P1B C21B 101.92(7) ?
C15B P1B C5B 104.89(7) ?
C21B P1B C5B 104.08(7) ?
C15B P1B Re2 116.58(5) ?
C21B P1B Re2 118.14(5) ?
C5B P1B Re2 109.74(5) ?
C9B N1B C5B 118.36(14) ?
C10B N2B C14B 117.48(15) ?
O1B C1B Re2 177.19(15) ?
O2B C2B Re2 175.42(14) ?
O3B C3B Re2 179.05(15) ?
O4B C4B Re2 177.69(16) ?
N1B C5B C6B 123.54(15) ?
N1B C5B P1B 112.69(11) ?
C6B C5B P1B 123.72(13) ?
C5B C6B C7B 117.64(16) ?
C8B C7B C6B 119.53(16) ?
C7B C8B C9B 119.18(16) ?
N1B C9B C8B 121.63(16) ?
N1B C9B C10B 117.11(14) ?
C8B C9B C10B 121.20(15) ?
N2B C10B C11B 122.60(16) ?
N2B C10B C9B 115.95(15) ?
C11B C10B C9B 121.41(15) ?
C10B C11B C12B 118.90(17) ?
C13B C12B C11B 119.07(17) ?
C14B C13B C12B 118.06(17) ?
C13B C14B N2B 123.86(17) ?
C20B C15B C16B 118.64(15) ?
C20B C15B P1B 120.67(12) ?
C16B C15B P1B 120.67(12) ?
C17B C16B C15B 120.65(14) ?
C16B C17B C18B 120.26(14) ?
C19B C18B C17B 119.36(15) ?
C20B C19B C18B 120.77(15) ?
C19B C20B C15B 120.26(14) ?
C26B C21B C22B 119.31(14) ?
C26B C21B P1B 118.96(12) ?
C22B C21B P1B 121.40(12) ?
C23B C22B C21B 120.29(16) ?
C24B C23B C22B 119.73(16) ?
C23B C24B C25B 120.22(15) ?
C24B C25B C26B 120.09(16) ?
C21B C26B C25B 120.33(15) ?

loop_
_geom_bond_atom_site_label_1
_geom_bond_atom_site_label_2
_geom_bond_distance
_geom_bond_publ_flag
Re1 C2A 1.9165(17) yes
Re1 C4A 1.9562(17) yes
Re1 C3A 2.0068(18) yes
Re1 C1A 2.0200(18) yes
Re1 P1A 2.4938(4) yes
Re1 Br1 2.62970(18) yes
P1A C15A 1.8259(15) ?
P1A C5A 1.8445(17) ?
P1A C21A 1.8307(17) ?
O1A C1A 1.131(2) ?
O2A C2A 1.151(2) ?
O3A C3A 1.118(2) ?
O4A C4A 1.136(2) ?
N1A C9A 1.342(2) ?
N1A C5A 1.346(2) ?
N2A C14A 1.340(2) ?
N2A C10A 1.347(2) ?
C5A C6A 1.386(2) ?
C6A C7A 1.383(3) ?
C7A C8A 1.382(3) ?
C8A C9A 1.396(2) ?
C9A C10A 1.490(2) ?
C10A C11A 1.394(2) ?
C11A C12A 1.394(3) ?
C12A C13A 1.383(3) ?
C13A C14A 1.379(3) ?
C15A C20A 1.399(2) ?
C15A C16A 1.392(2) ?
C16A C17A 1.394(2) ?
C17A C18A 1.385(3) ?
C18A C19A 1.388(3) ?
C19A C20A 1.391(2) ?
C21A C26A 1.404(2) ?
C21A C22A 1.400(2) ?
C22A C23A 1.392(2) ?
C23A C24A 1.386(2) ?
C24A C25A 1.386(2) ?
C25A C26A 1.389(2) ?
Re2 C2B 1.9139(16) yes
Re2 C4B 1.9592(17) yes
Re2 C1B 2.0208(18) yes
Re2 C3B 2.0079(18) yes
Re2 P1B 2.4884(4) yes
Re2 Br2 2.62922(18) yes
P1B C15B 1.8323(17) ?
P1B C21B 1.8241(15) ?
P1B C5B 1.8434(17) ?
O1B C1B 1.132(2) ?
O2B C2B 1.152(2) ?
O3B C3B 1.120(2) ?
O4B C4B 1.135(2) ?
N1B C9B 1.340(2) ?
N1B C5B 1.344(2) ?
N2B C10B 1.343(2) ?
N2B C14B 1.341(2) ?
C5B C6B 1.392(2) ?
C6B C7B 1.389(3) ?
C7B C8B 1.381(3) ?
C8B C9B 1.404(2) ?
C9B C10B 1.489(2) ?
C10B C11B 1.391(2) ?
C11B C12B 1.389(3) ?
C12B C13B 1.384(3) ?
C13B C14B 1.387(3) ?
C15B C20B 1.399(2) ?
C15B C16B 1.399(2) ?
C16B C17B 1.392(2) ?
C17B C18B 1.386(2) ?
C18B C19B 1.391(2) ?
C19B C20B 1.386(2) ?
C21B C26B 1.394(2) ?
C21B C22B 1.398(2) ?
C22B C23B 1.392(2) ?
C23B C24B 1.391(3) ?
C24B C25B 1.387(3) ?
C25B C26B 1.388(2) ?
